data_7234755
loop_
_publ_author_name
'Terraneo, Giancarlo'
'Cardellicchio, Cosimo'
'Pigliacelli, Claudia'
'Capozzi, Maria Annunziata M.'

_publ_section_title
;
 Stacked Aryl Groups in P-Resolved Cyclic Phosphonamides as a new
 conformational constrain
;
_journal_name_full CrystEngComm
_journal_paper_doi 10.1039/C9CE01382B
_journal_year 2019
_chemical_absolute_configuration syn
_chemical_formula_moiety 'C27 H25 Cl N O3 P'
_chemical_formula_sum 'C27 H25 Cl N O3 P'
_chemical_formula_weight 477.90
_space_group_crystal_system monoclinic
_space_group_IT_number 4
_space_group_name_Hall 'P 2yb'
_space_group_name_H-M_alt 'P 1 21 1'
_symmetry_space_group_name_Hall 'P 2yb'
_symmetry_space_group_name_H-M 'P 1 21 1'
_atom_sites_solution_hydrogens geom
_audit_creation_method SHELXL-2013
_audit_update_record
;
2019-08-26 deposited with the CCDC.    2019-10-23 downloaded from the CCDC.
;
_cell_angle_alpha 90
_cell_angle_beta 103.491(3)
_cell_angle_gamma 90
_cell_formula_units_Z 2
_cell_length_a 6.8897(3)
_cell_length_b 14.6971(6)
_cell_length_c 12.2755(5)
_cell_measurement_reflns_used 4155
_cell_measurement_temperature 296(2)
_cell_measurement_theta_max 27.22
_cell_measurement_theta_min 3.12
_cell_volume 1208.70(9)
_computing_cell_refinement 'Bruker SAINT'
_computing_data_collection 'Bruker APEX2'
_computing_data_reduction 'Bruker SAINT'
_computing_molecular_graphics 'Bruker SHELXTL'
_computing_publication_material 'Bruker SHELXTL'
_computing_structure_refinement 'SHELXL-2013 (Sheldrick, 2013)'
_computing_structure_solution 'SHELXS-97 (Sheldrick, 2008)'
_diffrn_ambient_temperature 296(2)
_diffrn_measured_fraction_theta_full 0.995
_diffrn_measured_fraction_theta_max 0.988
_diffrn_measurement_device_type 'Bruker APEX-II CCD'
_diffrn_measurement_method '\f and \w scans'
_diffrn_radiation_monochromator graphite
_diffrn_radiation_source 'sealed tube'
_diffrn_radiation_type MoK\a
_diffrn_radiation_wavelength 0.71073
_diffrn_reflns_av_R_equivalents 0.0316
_diffrn_reflns_av_unetI/netI 0.0476
_diffrn_reflns_Laue_measured_fraction_full 0.995
_diffrn_reflns_Laue_measured_fraction_max 0.988
_diffrn_reflns_limit_h_max 10
_diffrn_reflns_limit_h_min -9
_diffrn_reflns_limit_k_max 21
_diffrn_reflns_limit_k_min -20
_diffrn_reflns_limit_l_max 18
_diffrn_reflns_limit_l_min -18
_diffrn_reflns_number 15596
_diffrn_reflns_point_group_measured_fraction_full 0.944
_diffrn_reflns_point_group_measured_fraction_max 0.898
_diffrn_reflns_theta_full 25.242
_diffrn_reflns_theta_max 32.014
_diffrn_reflns_theta_min 3.685
_exptl_absorpt_coefficient_mu 0.253
_exptl_absorpt_correction_T_max 0.7463
_exptl_absorpt_correction_T_min 0.6623
_exptl_absorpt_correction_type multi-scan
_exptl_absorpt_process_details 'Bruker (2001). SADABS. Bruker AXS Inc., Madison, Wisconsin, USA.'
_exptl_crystal_colour colourless
_exptl_crystal_density_diffrn 1.313
_exptl_crystal_description table
_exptl_crystal_F_000 500
_exptl_crystal_size_max 0.440
_exptl_crystal_size_mid 0.320
_exptl_crystal_size_min 0.180
_refine_diff_density_max 0.212
_refine_diff_density_min -0.325
_refine_diff_density_rms 0.052
_refine_ls_abs_structure_details
;
 Flack x determined using 1895 quotients [(I+)-(I-)]/[(I+)+(I-)]
 (Parsons and Flack (2004), Acta Cryst. A60, s61).
;
_refine_ls_abs_structure_Flack 0.01(3)
_refine_ls_extinction_method none
_refine_ls_goodness_of_fit_ref 1.011
_refine_ls_hydrogen_treatment constr
_refine_ls_matrix_type full
_refine_ls_number_parameters 300
_refine_ls_number_reflns 7538
_refine_ls_number_restraints 1
_refine_ls_restrained_S_all 1.011
_refine_ls_R_factor_all 0.0777
_refine_ls_R_factor_gt 0.0479
_refine_ls_shift/su_max 0.000
_refine_ls_shift/su_mean 0.000
_refine_ls_structure_factor_coef Fsqd
_refine_ls_weighting_details 'w=1/[\s^2^(Fo^2^)+(0.0642P)^2^+0.0323P] where P=(Fo^2^+2Fc^2^)/3'
_refine_ls_weighting_scheme calc
_refine_ls_wR_factor_gt 0.1086
_refine_ls_wR_factor_ref 0.1254
_reflns_Friedel_coverage 0.757
_reflns_Friedel_fraction_full 0.889
_reflns_Friedel_fraction_max 0.801
_reflns_number_gt 5301
_reflns_number_total 7538
_reflns_threshold_expression 'I > 2\s(I)'
_cod_data_source_file c9ce01382b1.cif
_cod_data_source_block am20
_cod_original_formula_sum 'C27 H25 Cl N O3 P1'
_cod_database_code 7234755
_shelx_space_group_comment
;
The symmetry employed for this shelxl refinement is uniquely defined
by the following loop, which should always be used as a source of
symmetry information in preference to the above space-group names.
They are only intended as comments.
;
_shelx_estimated_absorpt_t_min 0.897
_shelx_estimated_absorpt_t_max 0.956
_shelxl_version_number 2013-3

loop_
_space_group_symop_operation_xyz
'x, y, z'
'-x, y+1/2, -z'

loop_
_atom_site_label
_atom_site_type_symbol
_atom_site_fract_x
_atom_site_fract_y
_atom_site_fract_z
_atom_site_U_iso_or_equiv
_atom_site_adp_type
_atom_site_occupancy
_atom_site_site_symmetry_order
_atom_site_calc_flag
_atom_site_refinement_flags_posn
_atom_site_refinement_flags_adp
P1 P 0.63552(10) 1.01125(5) 0.65633(5) 0.04152(17) Uani 1 1 d . .
Cl1 Cl 0.6778(2) 1.18623(8) 0.55713(9) 0.0970(4) Uani 1 1 d . .
O1 O 0.8243(3) 1.02484(16) 0.73920(16) 0.0521(5) Uani 1 1 d . .
N1 N 0.4345(3) 1.03369(14) 0.70092(16) 0.0365(5) Uani 1 1 d . .
O2 O 0.5908(3) 0.91088(15) 0.60590(17) 0.0525(5) Uani 1 1 d . .
C1 C 0.2648(4) 0.96854(17) 0.6730(2) 0.0351(5) Uani 1 1 d . .
H1 H 0.1729 0.9834 0.7205 0.042 Uiso 1 1 calc R U
C2 C 0.3445(4) 0.87369(17) 0.7040(2) 0.0394(6) Uani 1 1 d . .
C15 C 0.4396(4) 1.03250(18) 0.90277(19) 0.0420(6) Uani 1 1 d . .
C13 C 0.4452(4) 1.09090(18) 0.8018(2) 0.0421(6) Uani 1 1 d . .
H13 H 0.5751 1.1215 0.8178 0.051 Uiso 1 1 calc R U
C3 C 0.2662(5) 0.8124(2) 0.7730(2) 0.0458(7) Uani 1 1 d . .
C22 C 0.1485(4) 0.97631(19) 0.55081(19) 0.0387(5) Uani 1 1 d . .
C11 C 0.5092(5) 0.8490(2) 0.6690(2) 0.0468(6) Uani 1 1 d . .
C20 C 0.2836(5) 1.0341(2) 0.9563(2) 0.0530(7) Uani 1 1 d . .
H20 H 0.1743 1.0715 0.9287 0.064 Uiso 1 1 calc R U
C27 C 0.1329(4) 1.0585(2) 0.4944(2) 0.0469(6) Uani 1 1 d . .
H27 H 0.1979 1.1096 0.5303 0.056 Uiso 1 1 calc R U
C23 C 0.0491(5) 0.9020(2) 0.4964(2) 0.0513(7) Uani 1 1 d . .
H23 H 0.0582 0.8461 0.5326 0.062 Uiso 1 1 calc R U
C4 C 0.1007(5) 0.8327(2) 0.8174(3) 0.0556(8) Uani 1 1 d . .
H4 H 0.0324 0.8871 0.7987 0.067 Uiso 1 1 calc R U
C8 C 0.3657(5) 0.7278(2) 0.8009(3) 0.0564(8) Uani 1 1 d . .
C7 C 0.2958(7) 0.6682(2) 0.8737(3) 0.0714(12) Uani 1 1 d . .
H7 H 0.3587 0.6124 0.8920 0.086 Uiso 1 1 calc R U
C16 C 0.5977(5) 0.9739(2) 0.9451(2) 0.0501(7) Uani 1 1 d . .
H16 H 0.7039 0.9709 0.9104 0.060 Uiso 1 1 calc R U
C6 C 0.1408(7) 0.6905(3) 0.9167(3) 0.0783(13) Uani 1 1 d . .
H6 H 0.0998 0.6510 0.9661 0.094 Uiso 1 1 calc R U
C26 C 0.0211(5) 1.0656(3) 0.3846(2) 0.0576(8) Uani 1 1 d . .
H26 H 0.0134 1.1210 0.3472 0.069 Uiso 1 1 calc R U
C10 C 0.6052(5) 0.7648(2) 0.6937(3) 0.0604(9) Uani 1 1 d . .
H10 H 0.7167 0.7503 0.6667 0.073 Uiso 1 1 calc R U
C25 C -0.0776(6) 0.9915(3) 0.3319(2) 0.0630(9) Uani 1 1 d . .
H25 H -0.1528 0.9962 0.2586 0.076 Uiso 1 1 calc R U
C17 C 0.6001(6) 0.9204(2) 1.0369(2) 0.0604(9) Uani 1 1 d . .
H17 H 0.7063 0.8810 1.0630 0.072 Uiso 1 1 calc R U
O3 O 0.4684(6) 0.8704(2) 1.1830(3) 0.0984(11) Uani 1 1 d . .
C19 C 0.2867(6) 0.9813(3) 1.0499(3) 0.0618(9) Uani 1 1 d . .
H19 H 0.1814 0.9838 1.0854 0.074 Uiso 1 1 calc R U
C9 C 0.5324(6) 0.7058(2) 0.7571(3) 0.0655(10) Uani 1 1 d . .
H9 H 0.5928 0.6492 0.7728 0.079 Uiso 1 1 calc R U
C18 C 0.4469(7) 0.9249(2) 1.0902(3) 0.0636(9) Uani 1 1 d . .
C24 C -0.0653(6) 0.9104(3) 0.3871(3) 0.0669(10) Uani 1 1 d . .
H24 H -0.1339 0.8601 0.3514 0.080 Uiso 1 1 calc R U
C5 C 0.0396(6) 0.7730(3) 0.8879(3) 0.0702(10) Uani 1 1 d . .
H5 H -0.0698 0.7872 0.9170 0.084 Uiso 1 1 calc R U
C12 C 0.6340(5) 1.0703(2) 0.5277(2) 0.0548(8) Uani 1 1 d . .
H12A H 0.7370 1.0459 0.4939 0.066 Uiso 1 1 calc R U
H12B H 0.5060 1.0623 0.4753 0.066 Uiso 1 1 calc R U
C14 C 0.2868(6) 1.1648(2) 0.7765(3) 0.0602(9) Uani 1 1 d . .
H14A H 0.3056 1.2008 0.7145 0.090 Uiso 1 1 calc R U
H14B H 0.2979 1.2029 0.8411 0.090 Uiso 1 1 calc R U
H14C H 0.1569 1.1373 0.7578 0.090 Uiso 1 1 calc R U
C21 C 0.3180(14) 0.8777(6) 1.2446(7) 0.164(4) Uani 1 1 d . .
H21A H 0.3582 0.8443 1.3134 0.246 Uiso 1 1 calc R U
H21B H 0.1951 0.8531 1.2011 0.246 Uiso 1 1 calc R U
H21C H 0.2993 0.9405 1.2609 0.246 Uiso 1 1 calc R U

loop_
_atom_site_aniso_label
_atom_site_aniso_U_11
_atom_site_aniso_U_22
_atom_site_aniso_U_33
_atom_site_aniso_U_23
_atom_site_aniso_U_13
_atom_site_aniso_U_12
P1 0.0328(3) 0.0454(4) 0.0455(3) 0.0027(3) 0.0073(2) 0.0003(3)
Cl1 0.1494(12) 0.0614(6) 0.0777(6) 0.0179(5) 0.0215(7) -0.0111(7)
O1 0.0317(9) 0.0655(14) 0.0572(10) 0.0069(10) 0.0065(7) -0.0011(10)
N1 0.0298(10) 0.0369(12) 0.0413(9) 0.0004(8) 0.0052(7) -0.0012(9)
O2 0.0499(13) 0.0493(12) 0.0610(11) -0.0079(10) 0.0186(10) 0.0017(10)
C1 0.0297(12) 0.0336(12) 0.0396(10) 0.0004(9) 0.0034(9) -0.0004(10)
C2 0.0354(13) 0.0337(12) 0.0428(11) -0.0001(9) -0.0035(9) -0.0014(11)
C15 0.0427(14) 0.0399(14) 0.0410(10) -0.0088(9) 0.0051(10) 0.0002(11)
C13 0.0394(15) 0.0336(13) 0.0506(13) -0.0059(10) 0.0049(11) -0.0009(12)
C3 0.0409(16) 0.0403(14) 0.0468(12) 0.0066(11) -0.0089(11) -0.0083(12)
C22 0.0303(13) 0.0472(14) 0.0368(10) 0.0017(10) 0.0042(9) 0.0017(11)
C11 0.0430(16) 0.0405(15) 0.0531(14) -0.0069(11) 0.0035(11) 0.0015(13)
C20 0.0464(16) 0.0559(19) 0.0574(14) -0.0005(13) 0.0133(12) 0.0056(14)
C27 0.0382(15) 0.0521(16) 0.0468(13) 0.0082(11) 0.0022(10) -0.0023(13)
C23 0.0529(19) 0.0486(16) 0.0479(13) -0.0020(12) 0.0025(12) -0.0017(14)
C4 0.0460(18) 0.0566(18) 0.0579(15) 0.0136(13) -0.0010(13) -0.0110(15)
C8 0.058(2) 0.0391(15) 0.0573(15) 0.0065(12) -0.0167(14) -0.0060(14)
C7 0.078(3) 0.0472(18) 0.071(2) 0.0192(15) -0.018(2) -0.0138(18)
C16 0.0530(18) 0.0510(16) 0.0453(12) -0.0074(12) 0.0092(12) 0.0074(14)
C6 0.084(3) 0.072(2) 0.068(2) 0.0289(19) -0.004(2) -0.026(2)
C26 0.0487(18) 0.075(2) 0.0477(13) 0.0204(14) 0.0082(12) 0.0043(17)
C10 0.0492(19) 0.0467(18) 0.0786(19) -0.0101(15) 0.0010(15) 0.0107(15)
C25 0.061(2) 0.084(3) 0.0388(12) 0.0012(14) 0.0007(12) 0.0051(18)
C17 0.075(2) 0.0561(19) 0.0489(14) -0.0013(13) 0.0115(15) 0.0223(18)
O3 0.129(3) 0.097(2) 0.0836(18) 0.0385(16) 0.0525(19) 0.035(2)
C19 0.060(2) 0.068(2) 0.0632(17) -0.0006(16) 0.0279(15) 0.0024(18)
C9 0.063(2) 0.0377(16) 0.081(2) 0.0017(15) -0.0115(18) 0.0100(16)
C18 0.086(3) 0.0539(19) 0.0541(16) 0.0052(14) 0.0222(17) 0.0059(18)
C24 0.068(2) 0.071(2) 0.0524(16) -0.0162(16) -0.0045(15) -0.0033(19)
C5 0.063(2) 0.076(2) 0.0676(19) 0.0206(17) 0.0070(16) -0.0162(19)
C12 0.0481(18) 0.068(2) 0.0504(14) 0.0042(14) 0.0153(12) -0.0015(16)
C14 0.069(2) 0.0403(16) 0.073(2) 0.0001(14) 0.0195(17) 0.0135(16)
C21 0.196(8) 0.183(8) 0.151(6) 0.101(6) 0.116(6) 0.070(6)

loop_
_atom_type_symbol
_atom_type_description
_atom_type_scat_dispersion_real
_atom_type_scat_dispersion_imag
_atom_type_scat_source
C C 0.0033 0.0016 'International Tables Vol C Tables 4.2.6.8 and 6.1.1.4'
H H 0.0000 0.0000 'International Tables Vol C Tables 4.2.6.8 and 6.1.1.4'
N N 0.0061 0.0033 'International Tables Vol C Tables 4.2.6.8 and 6.1.1.4'
O O 0.0106 0.0060 'International Tables Vol C Tables 4.2.6.8 and 6.1.1.4'
P P 0.1023 0.0942 'International Tables Vol C Tables 4.2.6.8 and 6.1.1.4'
Cl Cl 0.1484 0.1585 'International Tables Vol C Tables 4.2.6.8 and 6.1.1.4'

loop_
_geom_angle_atom_site_label_1
_geom_angle_atom_site_label_2
_geom_angle_atom_site_label_3
_geom_angle
O1 P1 O2 116.95(13)
O1 P1 N1 115.04(11)
O2 P1 N1 102.32(11)
O1 P1 C12 111.44(14)
O2 P1 C12 98.27(14)
N1 P1 C12 111.35(14)
C13 N1 C1 116.1(2)
C13 N1 P1 120.80(17)
C1 N1 P1 118.29(17)
C11 O2 P1 116.85(17)
N1 C1 C2 108.4(2)
N1 C1 C22 112.4(2)
C2 C1 C22 113.0(2)
N1 C1 H1 107.6
C2 C1 H1 107.6
C22 C1 H1 107.6
C11 C2 C3 118.7(3)
C11 C2 C1 116.7(2)
C3 C2 C1 124.5(3)
C20 C15 C16 117.4(3)
C20 C15 C13 123.3(2)
C16 C15 C13 119.3(3)
N1 C13 C15 110.8(2)
N1 C13 C14 109.9(2)
C15 C13 C14 114.7(3)
N1 C13 H13 107.0
C15 C13 H13 107.0
C14 C13 H13 107.0
C4 C3 C8 118.8(3)
C4 C3 C2 123.4(3)
C8 C3 C2 117.8(3)
C23 C22 C27 118.6(2)
C23 C22 C1 120.3(2)
C27 C22 C1 121.1(2)
C2 C11 O2 118.6(3)
C2 C11 C10 123.8(3)
O2 C11 C10 117.7(3)
C19 C20 C15 121.5(3)
C19 C20 H20 119.3
C15 C20 H20 119.3
C22 C27 C26 120.7(3)
C22 C27 H27 119.7
C26 C27 H27 119.7
C22 C23 C24 120.2(3)
C22 C23 H23 119.9
C24 C23 H23 119.9
C5 C4 C3 120.5(3)
C5 C4 H4 119.7
C3 C4 H4 119.7
C9 C8 C7 121.7(3)
C9 C8 C3 119.8(3)
C7 C8 C3 118.5(4)
C6 C7 C8 121.2(4)
C6 C7 H7 119.4
C8 C7 H7 119.4
C17 C16 C15 121.4(3)
C17 C16 H16 119.3
C15 C16 H16 119.3
C7 C6 C5 120.5(4)
C7 C6 H6 119.7
C5 C6 H6 119.7
C25 C26 C27 120.1(3)
C25 C26 H26 119.9
C27 C26 H26 119.9
C9 C10 C11 118.4(4)
C9 C10 H10 120.8
C11 C10 H10 120.8
C24 C25 C26 119.7(3)
C24 C25 H25 120.2
C26 C25 H25 120.2
C18 C17 C16 120.2(3)
C18 C17 H17 119.9
C16 C17 H17 119.9
C18 O3 C21 116.6(4)
C18 C19 C20 119.5(3)
C18 C19 H19 120.3
C20 C19 H19 120.3
C10 C9 C8 121.3(3)
C10 C9 H9 119.3
C8 C9 H9 119.3
C17 C18 O3 115.1(3)
C17 C18 C19 120.1(3)
O3 C18 C19 124.8(4)
C25 C24 C23 120.8(3)
C25 C24 H24 119.6
C23 C24 H24 119.6
C4 C5 C6 120.4(4)
C4 C5 H5 119.8
C6 C5 H5 119.8
Cl1 C12 P1 108.79(17)
Cl1 C12 H12A 109.9
P1 C12 H12A 109.9
Cl1 C12 H12B 109.9
P1 C12 H12B 109.9
H12A C12 H12B 108.3
C13 C14 H14A 109.5
C13 C14 H14B 109.5
H14A C14 H14B 109.5
C13 C14 H14C 109.5
H14A C14 H14C 109.5
H14B C14 H14C 109.5
O3 C21 H21A 109.5
O3 C21 H21B 109.5
H21A C21 H21B 109.5
O3 C21 H21C 109.5
H21A C21 H21C 109.5
H21B C21 H21C 109.5

loop_
_geom_bond_atom_site_label_1
_geom_bond_atom_site_label_2
_geom_bond_distance
P1 O1 1.466(2)
P1 O2 1.602(2)
P1 N1 1.637(2)
P1 C12 1.801(3)
Cl1 C12 1.753(4)
N1 C13 1.485(3)
N1 C1 1.488(3)
O2 C11 1.395(4)
C1 C2 1.514(4)
C1 C22 1.531(3)
C1 H1 0.9800
C2 C11 1.353(4)
C2 C3 1.426(4)
C15 C20 1.385(4)
C15 C16 1.391(4)
C15 C13 1.515(4)
C13 C14 1.519(4)
C13 H13 0.9800
C3 C4 1.405(5)
C3 C8 1.422(4)
C22 C23 1.376(4)
C22 C27 1.384(4)
C11 C10 1.403(5)
C20 C19 1.382(5)
C20 H20 0.9300
C27 C26 1.392(4)
C27 H27 0.9300
C23 C24 1.394(4)
C23 H23 0.9300
C4 C5 1.365(5)
C4 H4 0.9300
C8 C9 1.414(6)
C8 C7 1.414(5)
C7 C6 1.338(6)
C7 H7 0.9300
C16 C17 1.370(4)
C16 H16 0.9300
C6 C5 1.403(6)
C6 H6 0.9300
C26 C25 1.365(5)
C26 H26 0.9300
C10 C9 1.339(6)
C10 H10 0.9300
C25 C24 1.363(6)
C25 H25 0.9300
C17 C18 1.367(5)
C17 H17 0.9300
O3 C18 1.373(4)
O3 C21 1.422(7)
C19 C18 1.377(5)
C19 H19 0.9300
C9 H9 0.9300
C24 H24 0.9300
C5 H5 0.9300
C12 H12A 0.9700
C12 H12B 0.9700
C14 H14A 0.9600
C14 H14B 0.9600
C14 H14C 0.9600
C21 H21A 0.9600
C21 H21B 0.9600
C21 H21C 0.9600

loop_
_geom_torsion_atom_site_label_1
_geom_torsion_atom_site_label_2
_geom_torsion_atom_site_label_3
_geom_torsion_atom_site_label_4
_geom_torsion
O1 P1 N1 C13 18.9(2)
O2 P1 N1 C13 146.83(19)
C12 P1 N1 C13 -109.1(2)
O1 P1 N1 C1 -135.51(17)
O2 P1 N1 C1 -7.62(19)
C12 P1 N1 C1 96.5(2)
O1 P1 O2 C11 83.2(2)
N1 P1 O2 C11 -43.5(2)
C12 P1 O2 C11 -157.6(2)
C13 N1 C1 C2 -105.6(2)
P1 N1 C1 C2 50.1(2)
C13 N1 C1 C22 128.8(2)
P1 N1 C1 C22 -75.6(2)
N1 C1 C2 C11 -47.9(3)
C22 C1 C2 C11 77.4(3)
N1 C1 C2 C3 127.6(2)
C22 C1 C2 C3 -107.1(3)
C1 N1 C13 C15 53.3(3)
P1 N1 C13 C15 -101.7(2)
C1 N1 C13 C14 -74.5(3)
P1 N1 C13 C14 130.5(2)
C20 C15 C13 N1 -114.0(3)
C16 C15 C13 N1 66.0(3)
C20 C15 C13 C14 11.2(4)
C16 C15 C13 C14 -168.8(3)
C11 C2 C3 C4 177.5(3)
C1 C2 C3 C4 2.0(4)
C11 C2 C3 C8 -0.4(4)
C1 C2 C3 C8 -175.8(2)
N1 C1 C22 C23 152.1(3)
C2 C1 C22 C23 29.0(4)
N1 C1 C22 C27 -31.0(4)
C2 C1 C22 C27 -154.1(3)
C3 C2 C11 O2 -177.0(2)
C1 C2 C11 O2 -1.3(3)
C3 C2 C11 C10 2.1(4)
C1 C2 C11 C10 177.9(3)
P1 O2 C11 C2 51.7(3)
P1 O2 C11 C10 -127.5(2)
C16 C15 C20 C19 1.6(5)
C13 C15 C20 C19 -178.4(3)
C23 C22 C27 C26 -0.7(4)
C1 C22 C27 C26 -177.7(3)
C27 C22 C23 C24 -0.4(5)
C1 C22 C23 C24 176.7(3)
C8 C3 C4 C5 1.4(4)
C2 C3 C4 C5 -176.4(3)
C4 C3 C8 C9 179.9(3)
C2 C3 C8 C9 -2.1(4)
C4 C3 C8 C7 -1.0(4)
C2 C3 C8 C7 176.9(3)
C9 C8 C7 C6 178.4(3)
C3 C8 C7 C6 -0.6(5)
C20 C15 C16 C17 -0.7(4)
C13 C15 C16 C17 179.3(3)
C8 C7 C6 C5 1.8(6)
C22 C27 C26 C25 1.1(5)
C2 C11 C10 C9 -1.2(5)
O2 C11 C10 C9 177.9(3)
C27 C26 C25 C24 -0.3(6)
C15 C16 C17 C18 -1.1(5)
C15 C20 C19 C18 -0.9(5)
C11 C10 C9 C8 -1.4(5)
C7 C8 C9 C10 -175.9(3)
C3 C8 C9 C10 3.1(5)
C16 C17 C18 O3 -178.1(3)
C16 C17 C18 C19 1.9(6)
C21 O3 C18 C17 176.1(6)
C21 O3 C18 C19 -3.8(8)
C20 C19 C18 C17 -0.9(6)
C20 C19 C18 O3 179.0(4)
C26 C25 C24 C23 -0.8(6)
C22 C23 C24 C25 1.2(6)
C3 C4 C5 C6 -0.2(5)
C7 C6 C5 C4 -1.4(6)
O1 P1 C12 Cl1 -57.3(2)
O2 P1 C12 Cl1 179.34(18)
N1 P1 C12 Cl1 72.6(2)
